data_7105814
loop_
_publ_author_name
'Erli Lu'
'Jiaxiang Chu'
'Yaofeng Chen'
'Maxim Borzov'
'Guangyu Li'

_publ_section_title
;
 The scandium terminal imido complexes induced C-H bond selenation and the
 formation of Sc-Se bond
;
_journal_name_full Chem.Commun.
_journal_page_first 743
_journal_paper_doi 10.1039/c0cc03212c
_journal_volume 47
_journal_year 2011
_chemical_formula_moiety 'C36 H58 N5 Sc'
_chemical_formula_sum 'C36 H58 N5 Sc'
_chemical_formula_weight 605.83
_chemical_name_common
;
\ (N-(2,6-diisopropylphenyl)-N-((1Z,3E)-3-(N-(2,6-
diisopropylphenyl)-N-((1Z,3E)-3-(N-(2-(N-(2-(N,N-dimethylamino)ethyl)-N-
methylamino)ethyl)imino)-1-methylbut-1-enyl)amido-
kappaN$1!,N$2!,N$3!)(N-(2,6-diisopropylphenyl)imido)\ scandium(iii)
;
_chemical_name_systematic
;{<i>N</i>-(2,6-diisopropylphenyl)-<i>N</i>-{(1<i>Z</i>,3<i>E</i>)-3-
{<i>N</i>-(2,6-diisopropylphenyl)-<i>N</i>-{(1<i>Z</i>,3<i>E</i>)-
3-[<i>N</i>-(2-{<i>N</i>-[2-(<i>N</i>,<i>N</i>-dimethylamino)ethyl]-
<i>N</i>-methylamino}ethyl)imino]-1-methylbut-1-enyl}amido-
\k<i>N</i>^1^,<i>N</i>^2^,<i>N</i>^3^}[<i>N</i>-(2,6-diisopropylphenyl)imido]scandium(III)
;
_space_group_IT_number 2
_symmetry_cell_setting triclinic
_symmetry_space_group_name_Hall '-P 1'
_symmetry_space_group_name_H-M 'P -1'
_atom_sites_solution_hydrogens geom
_atom_sites_solution_primary direct
_atom_sites_solution_secondary difmap
_audit_creation_method SHELXL-97
_cell_angle_alpha 74.071(2)
_cell_angle_beta 69.856(2)
_cell_angle_gamma 67.166(2)
_cell_formula_units_Z 2
_cell_length_a 10.9539(10)
_cell_length_b 13.6426(12)
_cell_length_c 14.4239(13)
_cell_measurement_reflns_used 2552
_cell_measurement_temperature 293(2)
_cell_measurement_theta_max 23.02
_cell_measurement_theta_min 2.20
_cell_volume 1840.2(3)
_computing_cell_refinement '<i>SAINT</i> v6.02 (Bruker, 2007)'
_computing_data_collection '<i>SMART</i> v5.622 (Bruker, 2007)'
_computing_data_reduction '<i>SAINT</i> v6.02 (Bruker, 2007)'
_computing_molecular_graphics
;
SHELXTL97 (Sheldrick, 2008), <i>OLEX2</i> (Dolomanov <i>et al.</i>, 2009)
;
_computing_publication_material
;
<i>SHELXTL97</i> (Sheldrick, 2008), <i>OLEX2</i> (Dolomanov <i>et al.</i>, 2009)
;
_computing_structure_refinement '<i>SHELXL97</i> (Sheldrick, 2008)'
_computing_structure_solution '<i>SHELXS97</i> (Sheldrick, 2008)'
_diffrn_ambient_temperature 293(2)
_diffrn_detector_area_resol_mean 8.333
_diffrn_measured_fraction_theta_full 0.991
_diffrn_measured_fraction_theta_max 0.991
_diffrn_measurement_device_type CCD-LDI-APEX1
_diffrn_measurement_method 'phi and omega scans'
_diffrn_radiation_monochromator graphite
_diffrn_radiation_source 'fine-focus sealed tube'
_diffrn_radiation_type MoK\a
_diffrn_radiation_wavelength 0.71073
_diffrn_reflns_av_R_equivalents 0.0202
_diffrn_reflns_av_sigmaI/netI 0.0477
_diffrn_reflns_limit_h_max 13
_diffrn_reflns_limit_h_min -13
_diffrn_reflns_limit_k_max 16
_diffrn_reflns_limit_k_min -15
_diffrn_reflns_limit_l_max 16
_diffrn_reflns_limit_l_min -17
_diffrn_reflns_number 9489
_diffrn_reflns_theta_full 25.10
_diffrn_reflns_theta_max 25.10
_diffrn_reflns_theta_min 1.64
_diffrn_standards_number 0
_exptl_absorpt_coefficient_mu 0.229
_exptl_absorpt_correction_T_max 0.9449
_exptl_absorpt_correction_T_min 0.9344
_exptl_absorpt_correction_type multi-scan
_exptl_absorpt_process_details '<i>SADABS</i> (Sheldrick, 1996)'
_exptl_crystal_colour colorless
_exptl_crystal_density_diffrn 1.093
_exptl_crystal_density_method 'not measured'
_exptl_crystal_description block
_exptl_crystal_F_000 660
_exptl_crystal_size_max 0.30
_exptl_crystal_size_mid 0.26
_exptl_crystal_size_min 0.25
_refine_diff_density_max 0.300
_refine_diff_density_min -0.206
_refine_diff_density_rms 0.046
_refine_ls_extinction_method none
_refine_ls_goodness_of_fit_ref 1.033
_refine_ls_hydrogen_treatment constr
_refine_ls_matrix_type full
_refine_ls_number_parameters 392
_refine_ls_number_reflns 6492
_refine_ls_number_restraints 0
_refine_ls_restrained_S_all 1.033
_refine_ls_R_factor_all 0.0701
_refine_ls_R_factor_gt 0.0549
_refine_ls_shift/su_max 0.001
_refine_ls_shift/su_mean 0.000
_refine_ls_structure_factor_coef Fsqd
_refine_ls_weighting_details 'calc w=1/[\s^2^(Fo^2^)+(0.0783P)^2^+0.1592P] where P=(Fo^2^+2Fc^2^)/3'
_refine_ls_weighting_scheme calc
_refine_ls_wR_factor_gt 0.1360
_refine_ls_wR_factor_ref 0.1443
_reflns_number_gt 5107
_reflns_number_total 6492
_reflns_threshold_expression >2sigma(I)
_cod_data_source_file C0CC03212C.TXT
_cod_data_source_block q
_cod_depositor_comments
;
The following automatic conversions were performed:
'_symmetry_cell_setting' value 'Triclinic' changed to 'triclinic'
according to '/home/saulius/struct/CIF-dictionaries/cif_core.dic'
dictionary named 'cif_core.dic' version 2.4.1 from 2010-06-29.

Automatic conversion script
Id: cif_fix_enum 1527 2010-12-29 10:47:43Z saulius 
;
_cod_database_code 7105814

loop_
_symmetry_equiv_pos_as_xyz
'x, y, z'
'-x, -y, -z'

loop_
_atom_site_label
_atom_site_type_symbol
_atom_site_fract_x
_atom_site_fract_y
_atom_site_fract_z
_atom_site_U_iso_or_equiv
_atom_site_adp_type
_atom_site_occupancy
_atom_site_symmetry_multiplicity
_atom_site_calc_flag
_atom_site_refinement_flags
_atom_site_disorder_assembly
_atom_site_disorder_group
Sc1B Sc 0.92877(4) 0.21979(3) 0.19296(3) 0.03540(15) Uani 1 1 d . . .
N1 N 0.80607(19) 0.36240(15) 0.27179(14) 0.0429(5) Uani 1 1 d . . .
N2 N 0.9456(2) 0.34358(16) 0.05769(14) 0.0460(5) Uani 1 1 d . . .
N3 N 1.12505(19) 0.13339(16) 0.07207(14) 0.0437(5) Uani 1 1 d . . .
N4 N 1.0943(2) 0.11049(16) 0.28189(14) 0.0470(5) Uani 1 1 d . . .
N5 N 0.81978(19) 0.13813(15) 0.20653(14) 0.0436(5) Uani 1 1 d . . .
C1 C 0.6064(3) 0.5309(3) 0.2921(2) 0.0810(10) Uani 1 1 d . . .
H1C H 0.6064 0.6032 0.2628 0.122 Uiso 1 1 calc R . .
H1B H 0.6159 0.5151 0.3588 0.122 Uiso 1 1 calc R . .
H1A H 0.5214 0.5240 0.2942 0.122 Uiso 1 1 calc R . .
C2 C 0.7258(3) 0.4522(2) 0.2292(2) 0.0523(6) Uani 1 1 d . . .
C3 C 0.7420(3) 0.4812(2) 0.1257(2) 0.0579(7) Uani 1 1 d . . .
H3 H 0.6715 0.5406 0.1071 0.070 Uiso 1 1 calc R . .
C4 C 0.8459(3) 0.4359(2) 0.04619(19) 0.0501(6) Uani 1 1 d . . .
C5 C 0.8414(4) 0.4997(3) -0.0571(2) 0.0746(9) Uani 1 1 d . . .
H5C H 0.9198 0.5242 -0.0860 0.112 Uiso 1 1 calc R . .
H5B H 0.7587 0.5608 -0.0522 0.112 Uiso 1 1 calc R . .
H5A H 0.8428 0.4548 -0.0986 0.112 Uiso 1 1 calc R . .
C6 C 1.0555(3) 0.3102(2) -0.03194(19) 0.0593(7) Uani 1 1 d . . .
H6B H 1.0865 0.3705 -0.0710 0.071 Uiso 1 1 calc R . .
H6A H 1.0208 0.2874 -0.0731 0.071 Uiso 1 1 calc R . .
C7 C 1.1731(3) 0.2193(2) -0.00167(19) 0.0561(7) Uani 1 1 d . . .
H7A H 1.2387 0.1895 -0.0604 0.067 Uiso 1 1 calc R . .
H7B H 1.2195 0.2462 0.0272 0.067 Uiso 1 1 calc R . .
C8 C 1.2344(2) 0.0552(2) 0.11811(19) 0.0547(7) Uani 1 1 d . . .
H8B H 1.3014 0.0885 0.1115 0.066 Uiso 1 1 calc R . .
H8A H 1.2812 -0.0064 0.0833 0.066 Uiso 1 1 calc R . .
C9 C 1.1754(3) 0.0182(2) 0.22682(19) 0.0524(6) Uani 1 1 d . . .
H9A H 1.1167 -0.0226 0.2329 0.063 Uiso 1 1 calc R . .
H9B H 1.2495 -0.0292 0.2565 0.063 Uiso 1 1 calc R . .
C34 C 1.1852(3) 0.1672(2) 0.2828(2) 0.0675(8) Uani 1 1 d . . .
H34C H 1.2644 0.1156 0.3030 0.101 Uiso 1 1 calc R . .
H34B H 1.1359 0.2174 0.3291 0.101 Uiso 1 1 calc R . .
H34A H 1.2139 0.2053 0.2170 0.101 Uiso 1 1 calc R . .
C35 C 1.0340(3) 0.0682(3) 0.3867(2) 0.0682(8) Uani 1 1 d . . .
H35A H 0.9763 0.0295 0.3880 0.102 Uiso 1 1 calc R . .
H35B H 0.9801 0.1270 0.4233 0.102 Uiso 1 1 calc R . .
H35C H 1.1063 0.0205 0.4168 0.102 Uiso 1 1 calc R . .
C10 C 1.0794(3) 0.0761(2) 0.02296(19) 0.0546(7) Uani 1 1 d . . .
H10C H 1.1540 0.0463 -0.0313 0.082 Uiso 1 1 calc R . .
H10A H 1.0034 0.1259 -0.0024 0.082 Uiso 1 1 calc R . .
H10B H 1.0512 0.0191 0.0709 0.082 Uiso 1 1 calc R . .
C11 C 0.7896(2) 0.34735(19) 0.37754(17) 0.0445(6) Uani 1 1 d . . .
C12 C 0.6935(3) 0.2992(2) 0.44710(19) 0.0518(6) Uani 1 1 d . . .
C13 C 0.6874(3) 0.2818(2) 0.5473(2) 0.0649(8) Uani 1 1 d . . .
H13 H 0.6246 0.2501 0.5939 0.078 Uiso 1 1 calc R . .
C14 C 0.7708(3) 0.3097(3) 0.5801(2) 0.0725(9) Uani 1 1 d . . .
H14 H 0.7640 0.2972 0.6482 0.087 Uiso 1 1 calc R . .
C15 C 0.8654(3) 0.3563(2) 0.5120(2) 0.0642(8) Uani 1 1 d . . .
H15 H 0.9224 0.3746 0.5347 0.077 Uiso 1 1 calc R . .
C16 C 0.8765(3) 0.3764(2) 0.41032(18) 0.0482(6) Uani 1 1 d . . .
C17 C 0.9750(3) 0.4345(2) 0.3378(2) 0.0568(7) Uani 1 1 d . . .
H17 H 1.0049 0.4096 0.2735 0.068 Uiso 1 1 calc R . .
C19 C 0.9036(4) 0.5551(3) 0.3205(3) 0.0869(10) Uani 1 1 d . . .
H19A H 0.8314 0.5708 0.2899 0.130 Uiso 1 1 calc R . .
H19C H 0.9688 0.5900 0.2771 0.130 Uiso 1 1 calc R . .
H19B H 0.8651 0.5810 0.3833 0.130 Uiso 1 1 calc R . .
C18 C 1.1047(3) 0.4114(3) 0.3700(2) 0.0764(9) Uani 1 1 d . . .
H18C H 1.0802 0.4444 0.4276 0.115 Uiso 1 1 calc R . .
H18B H 1.1686 0.4405 0.3162 0.115 Uiso 1 1 calc R . .
H18A H 1.1465 0.3350 0.3863 0.115 Uiso 1 1 calc R . .
C20 C 0.5949(3) 0.2691(3) 0.4165(2) 0.0670(8) Uani 1 1 d . . .
H20 H 0.6142 0.2859 0.3434 0.080 Uiso 1 1 calc R . .
C22 C 0.4450(3) 0.3364(3) 0.4615(3) 0.0992(12) Uani 1 1 d . . .
H22A H 0.3843 0.3218 0.4364 0.149 Uiso 1 1 calc R . .
H22B H 0.4353 0.4116 0.4431 0.149 Uiso 1 1 calc R . .
H22C H 0.4222 0.3175 0.5331 0.149 Uiso 1 1 calc R . .
C21 C 0.6114(4) 0.1504(3) 0.4479(3) 0.0925(12) Uani 1 1 d . . .
H21C H 0.5864 0.1334 0.5196 0.139 Uiso 1 1 calc R . .
H21B H 0.7054 0.1087 0.4218 0.139 Uiso 1 1 calc R . .
H21A H 0.5529 0.1337 0.4222 0.139 Uiso 1 1 calc R . .
C36 C 0.7375(2) 0.09021(19) 0.19707(18) 0.0433(6) Uani 1 1 d . . .
C41 C 0.7407(2) -0.0170(2) 0.24666(18) 0.0478(6) Uani 1 1 d . . .
C40 C 0.6560(3) -0.0636(2) 0.2348(2) 0.0616(7) Uani 1 1 d . . .
H40 H 0.6587 -0.1328 0.2686 0.074 Uiso 1 1 calc R . .
C39 C 0.5685(3) -0.0112(3) 0.1751(3) 0.0718(9) Uani 1 1 d . . .
H39 H 0.5132 -0.0443 0.1678 0.086 Uiso 1 1 calc R . .
C38 C 0.5640(3) 0.0918(3) 0.1260(3) 0.0710(9) Uani 1 1 d . . .
H38 H 0.5054 0.1275 0.0847 0.085 Uiso 1 1 calc R . .
C37 C 0.6442(2) 0.1436(2) 0.1362(2) 0.0574(7) Uani 1 1 d . . .
C45 C 0.6312(3) 0.2587(3) 0.0835(3) 0.0800(10) Uani 1 1 d . . .
H45 H 0.7079 0.2748 0.0890 0.096 Uiso 1 1 calc R . .
C46 C 0.5012(5) 0.3361(3) 0.1370(4) 0.1319(17) Uani 1 1 d . . .
H46C H 0.4990 0.4087 0.1072 0.198 Uiso 1 1 calc R . .
H46B H 0.4985 0.3247 0.2063 0.198 Uiso 1 1 calc R . .
H46A H 0.4231 0.3244 0.1316 0.198 Uiso 1 1 calc R . .
C47 C 0.6438(6) 0.2749(4) -0.0267(4) 0.154(2) Uani 1 1 d . . .
H47B H 0.7300 0.2266 -0.0586 0.231 Uiso 1 1 calc R . .
H47C H 0.6396 0.3479 -0.0561 0.231 Uiso 1 1 calc R . .
H47A H 0.5698 0.2604 -0.0355 0.231 Uiso 1 1 calc R . .
C42 C 0.8418(3) -0.0814(2) 0.30823(19) 0.0581(7) Uani 1 1 d . . .
H42 H 0.8783 -0.0311 0.3183 0.070 Uiso 1 1 calc R . .
C43 C 0.7796(4) -0.1365(3) 0.4123(2) 0.0943(11) Uani 1 1 d . . .
H43A H 0.7473 -0.1896 0.4053 0.141 Uiso 1 1 calc R . .
H43B H 0.7041 -0.0836 0.4483 0.141 Uiso 1 1 calc R . .
H43C H 0.8484 -0.1709 0.4484 0.141 Uiso 1 1 calc R . .
C44 C 0.9628(3) -0.1649(2) 0.2515(2) 0.0729(8) Uani 1 1 d . . .
H44A H 0.9302 -0.2144 0.2384 0.109 Uiso 1 1 calc R . .
H44C H 1.0270 -0.2036 0.2910 0.109 Uiso 1 1 calc R . .
H44B H 1.0073 -0.1294 0.1893 0.109 Uiso 1 1 calc R . .

loop_
_atom_site_aniso_label
_atom_site_aniso_U_11
_atom_site_aniso_U_22
_atom_site_aniso_U_33
_atom_site_aniso_U_23
_atom_site_aniso_U_13
_atom_site_aniso_U_12
Sc1B 0.0383(2) 0.0361(3) 0.0332(2) -0.00292(17) -0.00851(17) -0.01630(19)
N1 0.0450(11) 0.0412(11) 0.0407(11) -0.0079(9) -0.0103(9) -0.0125(9)
N2 0.0605(13) 0.0474(13) 0.0357(11) -0.0006(9) -0.0119(9) -0.0283(11)
N3 0.0458(11) 0.0490(12) 0.0403(11) -0.0104(9) -0.0066(9) -0.0218(9)
N4 0.0498(12) 0.0496(12) 0.0433(11) -0.0072(9) -0.0157(9) -0.0153(10)
N5 0.0423(11) 0.0411(11) 0.0463(11) -0.0053(9) -0.0048(9) -0.0199(9)
C1 0.074(2) 0.060(2) 0.082(2) -0.0171(17) -0.0159(17) 0.0044(16)
C2 0.0525(15) 0.0447(15) 0.0575(16) -0.0086(12) -0.0149(12) -0.0132(12)
C3 0.0592(16) 0.0468(16) 0.0655(18) 0.0012(13) -0.0310(14) -0.0093(13)
C4 0.0676(17) 0.0454(15) 0.0471(14) 0.0050(12) -0.0267(13) -0.0274(13)
C5 0.100(2) 0.069(2) 0.0604(18) 0.0142(15) -0.0407(17) -0.0328(18)
C6 0.084(2) 0.0551(17) 0.0388(14) -0.0007(12) -0.0054(13) -0.0366(15)
C7 0.0604(16) 0.0602(17) 0.0478(15) -0.0133(13) 0.0040(12) -0.0326(14)
C8 0.0433(14) 0.0600(17) 0.0600(16) -0.0214(14) -0.0091(12) -0.0123(12)
C9 0.0492(14) 0.0474(15) 0.0602(16) -0.0098(12) -0.0207(12) -0.0095(12)
C34 0.0721(19) 0.068(2) 0.076(2) -0.0221(16) -0.0260(16) -0.0246(16)
C35 0.075(2) 0.078(2) 0.0441(15) 0.0018(14) -0.0198(14) -0.0218(17)
C10 0.0653(17) 0.0596(17) 0.0492(15) -0.0176(13) -0.0114(12) -0.0288(14)
C11 0.0446(13) 0.0426(14) 0.0407(13) -0.0116(11) -0.0075(10) -0.0086(11)
C12 0.0477(14) 0.0553(16) 0.0468(15) -0.0133(12) -0.0037(11) -0.0153(12)
C13 0.0606(17) 0.077(2) 0.0476(16) -0.0075(14) -0.0028(13) -0.0245(15)
C14 0.079(2) 0.094(2) 0.0405(15) -0.0093(15) -0.0118(14) -0.0293(19)
C15 0.0738(19) 0.077(2) 0.0519(17) -0.0180(15) -0.0199(14) -0.0275(16)
C16 0.0543(15) 0.0434(14) 0.0460(14) -0.0120(11) -0.0113(11) -0.0136(12)
C17 0.0723(18) 0.0561(17) 0.0511(15) -0.0159(13) -0.0103(13) -0.0310(14)
C19 0.106(3) 0.064(2) 0.091(2) -0.0091(18) -0.017(2) -0.039(2)
C18 0.081(2) 0.087(2) 0.085(2) -0.0290(18) -0.0175(17) -0.0460(19)
C20 0.0571(17) 0.091(2) 0.0568(17) -0.0180(16) -0.0021(13) -0.0360(16)
C22 0.0542(19) 0.125(3) 0.112(3) -0.023(3) -0.0089(19) -0.031(2)
C21 0.081(2) 0.106(3) 0.096(3) -0.042(2) 0.0134(19) -0.051(2)
C36 0.0325(12) 0.0456(14) 0.0493(14) -0.0146(11) 0.0004(10) -0.0151(10)
C41 0.0453(13) 0.0475(15) 0.0515(15) -0.0128(12) -0.0008(11) -0.0236(12)
C40 0.0526(16) 0.0540(17) 0.080(2) -0.0136(15) -0.0034(14) -0.0302(14)
C39 0.0446(16) 0.073(2) 0.111(3) -0.0266(19) -0.0164(16) -0.0287(15)
C38 0.0430(15) 0.069(2) 0.111(3) -0.0194(18) -0.0303(16) -0.0173(14)
C37 0.0369(13) 0.0495(16) 0.083(2) -0.0128(14) -0.0138(13) -0.0123(12)
C45 0.0620(19) 0.060(2) 0.129(3) 0.008(2) -0.056(2) -0.0214(16)
C46 0.129(4) 0.063(3) 0.184(5) -0.018(3) -0.066(3) 0.009(2)
C47 0.202(6) 0.108(4) 0.126(4) 0.027(3) -0.038(4) -0.061(4)
C42 0.0800(19) 0.0500(16) 0.0534(16) 0.0028(13) -0.0180(14) -0.0382(15)
C43 0.134(3) 0.093(3) 0.060(2) 0.0125(18) -0.022(2) -0.062(2)
C44 0.077(2) 0.0600(19) 0.081(2) -0.0013(16) -0.0317(17) -0.0192(16)

loop_
_atom_type_symbol
_atom_type_description
_atom_type_scat_dispersion_real
_atom_type_scat_dispersion_imag
_atom_type_scat_source
C C 0.0033 0.0016 'International Tables Vol C Tables 4.2.6.8 and 6.1.1.4'
H H 0.0000 0.0000 'International Tables Vol C Tables 4.2.6.8 and 6.1.1.4'
N N 0.0061 0.0033 'International Tables Vol C Tables 4.2.6.8 and 6.1.1.4'
Sc Sc 0.2519 0.3716 'International Tables Vol C Tables 4.2.6.8 and 6.1.1.4'

loop_
_geom_angle_atom_site_label_1
_geom_angle_atom_site_label_2
_geom_angle_atom_site_label_3
_geom_angle
_geom_angle_site_symmetry_1
_geom_angle_site_symmetry_3
_geom_angle_publ_flag
N5 Sc1B N2 116.67(8) . . ?
N5 Sc1B N1 110.56(8) . . ?
N2 Sc1B N1 83.75(7) . . ?
N5 Sc1B N4 106.13(8) . . ?
N2 Sc1B N4 129.81(7) . . ?
N1 Sc1B N4 105.26(7) . . ?
N5 Sc1B N3 98.43(7) . . ?
N2 Sc1B N3 74.51(7) . . ?
N1 Sc1B N3 149.45(7) . . ?
N4 Sc1B N3 74.46(7) . . ?
C2 N1 C11 118.8(2) . . ?
C2 N1 Sc1B 121.51(16) . . ?
C11 N1 Sc1B 118.19(14) . . ?
C4 N2 C6 117.7(2) . . ?
C4 N2 Sc1B 123.12(16) . . ?
C6 N2 Sc1B 117.27(16) . . ?
C8 N3 C7 111.24(19) . . ?
C8 N3 C10 109.5(2) . . ?
C7 N3 C10 110.12(19) . . ?
C8 N3 Sc1B 111.86(14) . . ?
C7 N3 Sc1B 106.92(14) . . ?
C10 N3 Sc1B 107.06(14) . . ?
C35 N4 C34 107.9(2) . . ?
C35 N4 C9 108.3(2) . . ?
C34 N4 C9 110.3(2) . . ?
C35 N4 Sc1B 113.70(16) . . ?
C34 N4 Sc1B 112.60(16) . . ?
C9 N4 Sc1B 103.94(13) . . ?
C36 N5 Sc1B 167.90(17) . . ?
C2 C1 H1C 109.5 . . ?
C2 C1 H1B 109.5 . . ?
H1C C1 H1B 109.5 . . ?
C2 C1 H1A 109.5 . . ?
H1C C1 H1A 109.5 . . ?
H1B C1 H1A 109.5 . . ?
N1 C2 C3 123.9(2) . . ?
N1 C2 C1 121.1(2) . . ?
C3 C2 C1 115.0(2) . . ?
C4 C3 C2 130.9(2) . . ?
C4 C3 H3 114.6 . . ?
C2 C3 H3 114.6 . . ?
N2 C4 C3 123.4(2) . . ?
N2 C4 C5 120.5(2) . . ?
C3 C4 C5 116.1(3) . . ?
C4 C5 H5C 109.5 . . ?
C4 C5 H5B 109.5 . . ?
H5C C5 H5B 109.5 . . ?
C4 C5 H5A 109.5 . . ?
H5C C5 H5A 109.5 . . ?
H5B C5 H5A 109.5 . . ?
N2 C6 C7 109.6(2) . . ?
N2 C6 H6B 109.7 . . ?
C7 C6 H6B 109.7 . . ?
N2 C6 H6A 109.7 . . ?
C7 C6 H6A 109.7 . . ?
H6B C6 H6A 108.2 . . ?
N3 C7 C6 111.1(2) . . ?
N3 C7 H7A 109.4 . . ?
C6 C7 H7A 109.4 . . ?
N3 C7 H7B 109.4 . . ?
C6 C7 H7B 109.4 . . ?
H7A C7 H7B 108.0 . . ?
N3 C8 C9 110.76(19) . . ?
N3 C8 H8B 109.5 . . ?
C9 C8 H8B 109.5 . . ?
N3 C8 H8A 109.5 . . ?
C9 C8 H8A 109.5 . . ?
H8B C8 H8A 108.1 . . ?
N4 C9 C8 111.5(2) . . ?
N4 C9 H9A 109.3 . . ?
C8 C9 H9A 109.3 . . ?
N4 C9 H9B 109.3 . . ?
C8 C9 H9B 109.3 . . ?
H9A C9 H9B 108.0 . . ?
N4 C34 H34C 109.5 . . ?
N4 C34 H34B 109.5 . . ?
H34C C34 H34B 109.5 . . ?
N4 C34 H34A 109.5 . . ?
H34C C34 H34A 109.5 . . ?
H34B C34 H34A 109.5 . . ?
N4 C35 H35A 109.5 . . ?
N4 C35 H35B 109.5 . . ?
H35A C35 H35B 109.5 . . ?
N4 C35 H35C 109.5 . . ?
H35A C35 H35C 109.5 . . ?
H35B C35 H35C 109.5 . . ?
N3 C10 H10C 109.5 . . ?
N3 C10 H10A 109.5 . . ?
H10C C10 H10A 109.5 . . ?
N3 C10 H10B 109.5 . . ?
H10C C10 H10B 109.5 . . ?
H10A C10 H10B 109.5 . . ?
C16 C11 C12 120.5(2) . . ?
C16 C11 N1 118.7(2) . . ?
C12 C11 N1 120.7(2) . . ?
C13 C12 C11 118.0(2) . . ?
C13 C12 C20 119.1(2) . . ?
C11 C12 C20 122.8(2) . . ?
C14 C13 C12 122.1(3) . . ?
C14 C13 H13 119.0 . . ?
C12 C13 H13 119.0 . . ?
C13 C14 C15 119.8(3) . . ?
C13 C14 H14 120.1 . . ?
C15 C14 H14 120.1 . . ?
C14 C15 C16 121.1(3) . . ?
C14 C15 H15 119.5 . . ?
C16 C15 H15 119.5 . . ?
C15 C16 C11 118.5(2) . . ?
C15 C16 C17 119.8(2) . . ?
C11 C16 C17 121.7(2) . . ?
C19 C17 C16 111.1(2) . . ?
C19 C17 C18 109.1(2) . . ?
C16 C17 C18 114.1(2) . . ?
C19 C17 H17 107.4 . . ?
C16 C17 H17 107.4 . . ?
C18 C17 H17 107.4 . . ?
C17 C19 H19A 109.5 . . ?
C17 C19 H19C 109.5 . . ?
H19A C19 H19C 109.5 . . ?
C17 C19 H19B 109.5 . . ?
H19A C19 H19B 109.5 . . ?
H19C C19 H19B 109.5 . . ?
C17 C18 H18C 109.5 . . ?
C17 C18 H18B 109.5 . . ?
H18C C18 H18B 109.5 . . ?
C17 C18 H18A 109.5 . . ?
H18C C18 H18A 109.5 . . ?
H18B C18 H18A 109.5 . . ?
C21 C20 C12 112.3(3) . . ?
C21 C20 C22 109.6(3) . . ?
C12 C20 C22 110.2(3) . . ?
C21 C20 H20 108.2 . . ?
C12 C20 H20 108.2 . . ?
C22 C20 H20 108.2 . . ?
C20 C22 H22A 109.5 . . ?
C20 C22 H22B 109.5 . . ?
H22A C22 H22B 109.5 . . ?
C20 C22 H22C 109.5 . . ?
H22A C22 H22C 109.5 . . ?
H22B C22 H22C 109.5 . . ?
C20 C21 H21C 109.5 . . ?
C20 C21 H21B 109.5 . . ?
H21C C21 H21B 109.5 . . ?
C20 C21 H21A 109.5 . . ?
H21C C21 H21A 109.5 . . ?
H21B C21 H21A 109.5 . . ?
N5 C36 C37 121.7(2) . . ?
N5 C36 C41 121.9(2) . . ?
C37 C36 C41 116.3(2) . . ?
C40 C41 C36 120.4(2) . . ?
C40 C41 C42 119.8(2) . . ?
C36 C41 C42 119.8(2) . . ?
C39 C40 C41 122.2(3) . . ?
C39 C40 H40 118.9 . . ?
C41 C40 H40 118.9 . . ?
C40 C39 C38 118.6(3) . . ?
C40 C39 H39 120.7 . . ?
C38 C39 H39 120.7 . . ?
C39 C38 C37 122.0(3) . . ?
C39 C38 H38 119.0 . . ?
C37 C38 H38 119.0 . . ?
C38 C37 C36 120.5(3) . . ?
C38 C37 C45 119.8(3) . . ?
C36 C37 C45 119.7(2) . . ?
C46 C45 C47 112.1(4) . . ?
C46 C45 C37 110.4(3) . . ?
C47 C45 C37 113.7(3) . . ?
C46 C45 H45 106.8 . . ?
C47 C45 H45 106.8 . . ?
C37 C45 H45 106.8 . . ?
C45 C46 H46C 109.5 . . ?
C45 C46 H46B 109.5 . . ?
H46C C46 H46B 109.5 . . ?
C45 C46 H46A 109.5 . . ?
H46C C46 H46A 109.5 . . ?
H46B C46 H46A 109.5 . . ?
C45 C47 H47B 109.5 . . ?
C45 C47 H47C 109.5 . . ?
H47B C47 H47C 109.5 . . ?
C45 C47 H47A 109.5 . . ?
H47B C47 H47A 109.5 . . ?
H47C C47 H47A 109.5 . . ?
C41 C42 C44 110.7(2) . . ?
C41 C42 C43 114.7(2) . . ?
C44 C42 C43 109.6(3) . . ?
C41 C42 H42 107.2 . . ?
C44 C42 H42 107.2 . . ?
C43 C42 H42 107.2 . . ?
C42 C43 H43A 109.5 . . ?
C42 C43 H43B 109.5 . . ?
H43A C43 H43B 109.5 . . ?
C42 C43 H43C 109.5 . . ?
H43A C43 H43C 109.5 . . ?
H43B C43 H43C 109.5 . . ?
C42 C44 H44A 109.5 . . ?
C42 C44 H44C 109.5 . . ?
H44A C44 H44C 109.5 . . ?
C42 C44 H44B 109.5 . . ?
H44A C44 H44B 109.5 . . ?
H44C C44 H44B 109.5 . . ?

loop_
_geom_bond_atom_site_label_1
_geom_bond_atom_site_label_2
_geom_bond_distance
_geom_bond_site_symmetry_2
_geom_bond_publ_flag
Sc1B N5 1.8591(18) . ?
Sc1B N2 2.2087(19) . ?
Sc1B N1 2.2398(19) . ?
Sc1B N4 2.369(2) . ?
Sc1B N3 2.3731(19) . ?
N1 C2 1.332(3) . ?
N1 C11 1.438(3) . ?
N2 C4 1.322(3) . ?
N2 C6 1.468(3) . ?
N3 C8 1.477(3) . ?
N3 C7 1.480(3) . ?
N3 C10 1.488(3) . ?
N4 C35 1.478(3) . ?
N4 C34 1.484(3) . ?
N4 C9 1.484(3) . ?
N5 C36 1.360(3) . ?
C1 C2 1.521(4) . ?
C1 H1C 0.9600 . ?
C1 H1B 0.9600 . ?
C1 H1A 0.9600 . ?
C2 C3 1.401(4) . ?
C3 C4 1.392(4) . ?
C3 H3 0.9300 . ?
C4 C5 1.511(4) . ?
C5 H5C 0.9600 . ?
C5 H5B 0.9600 . ?
C5 H5A 0.9600 . ?
C6 C7 1.497(4) . ?
C6 H6B 0.9700 . ?
C6 H6A 0.9700 . ?
C7 H7A 0.9700 . ?
C7 H7B 0.9700 . ?
C8 C9 1.501(3) . ?
C8 H8B 0.9700 . ?
C8 H8A 0.9700 . ?
C9 H9A 0.9700 . ?
C9 H9B 0.9700 . ?
C34 H34C 0.9600 . ?
C34 H34B 0.9600 . ?
C34 H34A 0.9600 . ?
C35 H35A 0.9600 . ?
C35 H35B 0.9600 . ?
C35 H35C 0.9600 . ?
C10 H10C 0.9600 . ?
C10 H10A 0.9600 . ?
C10 H10B 0.9600 . ?
C11 C16 1.412(3) . ?
C11 C12 1.413(3) . ?
C12 C13 1.380(4) . ?
C12 C20 1.517(4) . ?
C13 C14 1.368(4) . ?
C13 H13 0.9300 . ?
C14 C15 1.383(4) . ?
C14 H14 0.9300 . ?
C15 C16 1.386(4) . ?
C15 H15 0.9300 . ?
C16 C17 1.522(3) . ?
C17 C19 1.515(4) . ?
C17 C18 1.536(4) . ?
C17 H17 0.9800 . ?
C19 H19A 0.9600 . ?
C19 H19C 0.9600 . ?
C19 H19B 0.9600 . ?
C18 H18C 0.9600 . ?
C18 H18B 0.9600 . ?
C18 H18A 0.9600 . ?
C20 C21 1.512(5) . ?
C20 C22 1.544(4) . ?
C20 H20 0.9800 . ?
C22 H22A 0.9600 . ?
C22 H22B 0.9600 . ?
C22 H22C 0.9600 . ?
C21 H21C 0.9600 . ?
C21 H21B 0.9600 . ?
C21 H21A 0.9600 . ?
C36 C37 1.426(4) . ?
C36 C41 1.434(3) . ?
C41 C40 1.386(3) . ?
C41 C42 1.510(4) . ?
C40 C39 1.368(4) . ?
C40 H40 0.9300 . ?
C39 C38 1.379(4) . ?
C39 H39 0.9300 . ?
C38 C37 1.387(3) . ?
C38 H38 0.9300 . ?
C37 C45 1.519(4) . ?
C45 C46 1.504(5) . ?
C45 C47 1.507(6) . ?
C45 H45 0.9800 . ?
C46 H46C 0.9600 . ?
C46 H46B 0.9600 . ?
C46 H46A 0.9600 . ?
C47 H47B 0.9600 . ?
C47 H47C 0.9600 . ?
C47 H47A 0.9600 . ?
C42 C44 1.522(4) . ?
C42 C43 1.535(4) . ?
C42 H42 0.9800 . ?
C43 H43A 0.9600 . ?
C43 H43B 0.9600 . ?
C43 H43C 0.9600 . ?
C44 H44A 0.9600 . ?
C44 H44C 0.9600 . ?
C44 H44B 0.9600 . ?

loop_
_geom_torsion_atom_site_label_1
_geom_torsion_atom_site_label_2
_geom_torsion_atom_site_label_3
_geom_torsion_atom_site_label_4
_geom_torsion
_geom_torsion_site_symmetry_1
_geom_torsion_site_symmetry_2
_geom_torsion_site_symmetry_3
_geom_torsion_site_symmetry_4
_geom_torsion_publ_flag
N5 Sc1B N1 C2 -81.9(2) . . . . ?
N2 Sc1B N1 C2 34.25(19) . . . . ?
N4 Sc1B N1 C2 163.86(18) . . . . ?
N3 Sc1B N1 C2 78.7(2) . . . . ?
N5 Sc1B N1 C11 83.71(17) . . . . ?
N2 Sc1B N1 C11 -160.11(16) . . . . ?
N4 Sc1B N1 C11 -30.49(17) . . . . ?
N3 Sc1B N1 C11 -115.68(18) . . . . ?
N5 Sc1B N2 C4 75.1(2) . . . . ?
N1 Sc1B N2 C4 -34.77(19) . . . . ?
N4 Sc1B N2 C4 -139.46(18) . . . . ?
N3 Sc1B N2 C4 166.9(2) . . . . ?
N5 Sc1B N2 C6 -88.62(18) . . . . ?
N1 Sc1B N2 C6 161.49(18) . . . . ?
N4 Sc1B N2 C6 56.8(2) . . . . ?
N3 Sc1B N2 C6 3.16(17) . . . . ?
N5 Sc1B N3 C8 -100.03(16) . . . . ?
N2 Sc1B N3 C8 144.52(16) . . . . ?
N1 Sc1B N3 C8 98.29(19) . . . . ?
N4 Sc1B N3 C8 4.47(15) . . . . ?
N5 Sc1B N3 C7 137.96(16) . . . . ?
N2 Sc1B N3 C7 22.50(15) . . . . ?
N1 Sc1B N3 C7 -23.7(2) . . . . ?
N4 Sc1B N3 C7 -117.55(16) . . . . ?
N5 Sc1B N3 C10 19.96(16) . . . . ?
N2 Sc1B N3 C10 -95.50(16) . . . . ?
N1 Sc1B N3 C10 -141.73(16) . . . . ?
N4 Sc1B N3 C10 124.46(16) . . . . ?
N5 Sc1B N4 C35 -53.72(19) . . . . ?
N2 Sc1B N4 C35 158.14(16) . . . . ?
N1 Sc1B N4 C35 63.52(18) . . . . ?
N3 Sc1B N4 C35 -148.20(18) . . . . ?
N5 Sc1B N4 C34 -176.80(16) . . . . ?
N2 Sc1B N4 C34 35.07(19) . . . . ?
N1 Sc1B N4 C34 -59.55(17) . . . . ?
N3 Sc1B N4 C34 88.73(17) . . . . ?
N5 Sc1B N4 C9 63.82(16) . . . . ?
N2 Sc1B N4 C9 -84.31(16) . . . . ?
N1 Sc1B N4 C9 -178.93(14) . . . . ?
N3 Sc1B N4 C9 -30.65(14) . . . . ?
N2 Sc1B N5 C36 4.0(8) . . . . ?
N1 Sc1B N5 C36 97.3(8) . . . . ?
N4 Sc1B N5 C36 -149.1(8) . . . . ?
N3 Sc1B N5 C36 -72.9(8) . . . . ?
C11 N1 C2 C3 172.9(2) . . . . ?
Sc1B N1 C2 C3 -21.6(3) . . . . ?
C11 N1 C2 C1 -8.1(4) . . . . ?
Sc1B N1 C2 C1 157.5(2) . . . . ?
N1 C2 C3 C4 -8.4(5) . . . . ?
C1 C2 C3 C4 172.5(3) . . . . ?
C6 N2 C4 C3 -174.5(2) . . . . ?
Sc1B N2 C4 C3 21.9(3) . . . . ?
C6 N2 C4 C5 4.3(3) . . . . ?
Sc1B N2 C4 C5 -159.34(19) . . . . ?
C2 C3 C4 N2 8.7(5) . . . . ?
C2 C3 C4 C5 -170.1(3) . . . . ?
C4 N2 C6 C7 166.9(2) . . . . ?
Sc1B N2 C6 C7 -28.4(3) . . . . ?
C8 N3 C7 C6 -167.9(2) . . . . ?
C10 N3 C7 C6 70.5(3) . . . . ?
Sc1B N3 C7 C6 -45.5(2) . . . . ?
N2 C6 C7 N3 49.7(3) . . . . ?
C7 N3 C8 C9 142.7(2) . . . . ?
C10 N3 C8 C9 -95.3(2) . . . . ?
Sc1B N3 C8 C9 23.2(2) . . . . ?
C35 N4 C9 C8 177.2(2) . . . . ?
C34 N4 C9 C8 -65.0(3) . . . . ?
Sc1B N4 C9 C8 55.9(2) . . . . ?
N3 C8 C9 N4 -55.2(3) . . . . ?
C2 N1 C11 C16 -95.6(3) . . . . ?
Sc1B N1 C11 C16 98.4(2) . . . . ?
C2 N1 C11 C12 87.7(3) . . . . ?
Sc1B N1 C11 C12 -78.4(2) . . . . ?
C16 C11 C12 C13 0.0(4) . . . . ?
N1 C11 C12 C13 176.7(2) . . . . ?
C16 C11 C12 C20 178.3(2) . . . . ?
N1 C11 C12 C20 -5.1(4) . . . . ?
C11 C12 C13 C14 0.1(4) . . . . ?
C20 C12 C13 C14 -178.3(3) . . . . ?
C12 C13 C14 C15 -0.3(5) . . . . ?
C13 C14 C15 C16 0.6(5) . . . . ?
C14 C15 C16 C11 -0.5(4) . . . . ?
C14 C15 C16 C17 176.1(3) . . . . ?
C12 C11 C16 C15 0.2(4) . . . . ?
N1 C11 C16 C15 -176.5(2) . . . . ?
C12 C11 C16 C17 -176.3(2) . . . . ?
N1 C11 C16 C17 7.0(3) . . . . ?
C15 C16 C17 C19 -91.5(3) . . . . ?
C11 C16 C17 C19 84.9(3) . . . . ?
C15 C16 C17 C18 32.3(3) . . . . ?
C11 C16 C17 C18 -151.3(2) . . . . ?
C13 C12 C20 C21 -59.9(3) . . . . ?
C11 C12 C20 C21 121.8(3) . . . . ?
C13 C12 C20 C22 62.5(4) . . . . ?
C11 C12 C20 C22 -115.7(3) . . . . ?
Sc1B N5 C36 C37 -26.6(9) . . . . ?
Sc1B N5 C36 C41 152.7(7) . . . . ?
N5 C36 C41 C40 -179.6(2) . . . . ?
C37 C36 C41 C40 -0.3(3) . . . . ?
N5 C36 C41 C42 -2.5(3) . . . . ?
C37 C36 C41 C42 176.9(2) . . . . ?
C36 C41 C40 C39 1.1(4) . . . . ?
C42 C41 C40 C39 -176.0(3) . . . . ?
C41 C40 C39 C38 -0.6(5) . . . . ?
C40 C39 C38 C37 -0.7(5) . . . . ?
C39 C38 C37 C36 1.5(5) . . . . ?
C39 C38 C37 C45 -177.7(3) . . . . ?
N5 C36 C37 C38 178.4(2) . . . . ?
C41 C36 C37 C38 -1.0(4) . . . . ?
N5 C36 C37 C45 -2.5(4) . . . . ?
C41 C36 C37 C45 178.2(3) . . . . ?
C38 C37 C45 C46 75.4(4) . . . . ?
C36 C37 C45 C46 -103.7(3) . . . . ?
C38 C37 C45 C47 -51.5(4) . . . . ?
C36 C37 C45 C47 129.4(3) . . . . ?
C40 C41 C42 C44 74.2(3) . . . . ?
C36 C41 C42 C44 -103.0(3) . . . . ?
C40 C41 C42 C43 -50.5(3) . . . . ?
C36 C41 C42 C43 132.4(3) . . . . ?
